data_1563158
loop_
_publ_author_name
'Tan, Jin-Fay'
'Bormann, Carl Thomas'
'Severin, Kay'
'Cramer, Nicolai'

_publ_section_title
;
 Alkynyl Triazenes Enable Divergent Syntheses of 2-Pyrones
;
_journal_name_full 'Chemical Science'
_journal_paper_doi 10.1039/D1SC02583J
_journal_year 2021
_chemical_formula_moiety 'C17 H11 F O2'
_chemical_formula_sum 'C17 H11 F O2'
_chemical_formula_weight 266.26
_space_group_crystal_system monoclinic
_space_group_IT_number 14
_space_group_name_Hall '-P 2yn'
_space_group_name_H-M_alt 'P 1 21/n 1'
_atom_sites_solution_hydrogens difmap
_atom_sites_solution_primary dual
_atom_sites_solution_secondary difmap
_audit_creation_date 2020-11-04
_audit_creation_method
;
Olex2 1.3
(compiled 2020.07.31 svn.rc2a77460 for OlexSys, GUI svn.r6145)
;
_audit_update_record
;
2021-04-06 deposited with the CCDC.	2021-06-04 downloaded from the CCDC.
;
_cell_angle_alpha 90
_cell_angle_beta 97.117(2)
_cell_angle_gamma 90
_cell_formula_units_Z 4
_cell_length_a 6.12164(16)
_cell_length_b 18.5825(5)
_cell_length_c 11.3690(2)
_cell_measurement_reflns_used 6150
_cell_measurement_temperature 140.00(10)
_cell_measurement_theta_max 76.5240
_cell_measurement_theta_min 4.5500
_cell_volume 1283.32(5)
_computing_cell_refinement 'CrysAlisPro 1.171.40.84a (Rigaku OD, 2020)'
_computing_data_collection 'CrysAlisPro 1.171.40.84a (Rigaku OD, 2020)'
_computing_data_reduction 'CrysAlisPro 1.171.40.84a (Rigaku OD, 2020)'
_computing_molecular_graphics 'Olex2 1.3 (Dolomanov et al., 2009)'
_computing_publication_material 'Olex2 1.3 (Dolomanov et al., 2009)'
_computing_structure_refinement 'SHELXL 2018/3 (Sheldrick, 2015)'
_computing_structure_solution 'SHELXT (Sheldrick, 2015)'
_diffrn_ambient_environment N~2~
_diffrn_ambient_temperature 140.00(10)
_diffrn_detector 'CCD plate'
_diffrn_detector_area_resol_mean 10.2665
_diffrn_detector_type Atlas
_diffrn_measured_fraction_theta_full 1.000
_diffrn_measured_fraction_theta_max 0.995
_diffrn_measurement_details
;
List of Runs (angles in degrees, time in seconds):

  # Type    Start    End  Width  t~exp~   \w     \q     \k     \f   Frames
#--------------------------------------------------------------------------
  1  \w    -98.00 -49.00   1.00    1.50    --  -43.01-165.00 -21.00   49
  2  \w    -84.00 -37.00   1.00    1.50    --  -43.01 116.00-145.00   47
  3  \w    -95.00 -70.00   1.00    1.50    --  -43.01 165.00   2.00   25
  4  \w     33.00  58.00   1.00    1.50    --   43.01-116.00 126.00   25
  5  \w     92.00 124.00   1.00    1.50    --   43.01-165.00 -21.00   32
  6  \w     73.00  98.00   1.00    6.00    --  112.00-116.00 126.00   25
  7  \w     76.00 101.00   1.00    6.00    --  112.00-165.00 -21.00   25
  8  \w     89.00 114.00   1.00    6.00    --  112.00 165.00   2.00   25
  9  \w    104.00 139.00   1.00    6.00    --  112.00 116.00-145.00   35
 10  \w    -53.00 -19.00   1.00    1.50    --  -43.01 -37.00 -60.00   34
 11  \w   -115.00 -58.00   1.00    1.50    --  -43.01 -37.00 -60.00   57
 12  \w    -31.00  67.00   1.00    1.50    --   43.01 -37.00-180.00   98
 13  \w     16.00  60.00   1.00    1.50    --   43.01 -37.00 -30.00   44
 14  \w    -21.00   4.00   1.00    1.50    --   43.01 -37.00 -30.00   25
 15  \w     13.00  66.00   1.00    1.50    --   43.01 -99.00 150.00   53
 16  \w    137.00 163.00   1.00    6.00    --  112.00 111.00-180.00   26
 17  \w     36.00 109.00   1.00    6.00    --  112.00-111.00 150.00   73
 18  \w    153.00 178.00   1.00    6.00    --  112.00  61.00-180.00   25
 19  \w    109.00 175.00   1.00    6.00    --  112.00  77.00  60.00   66
 20  \w     62.00 101.00   1.00    6.00    --  112.00-111.00 -60.00   39
 21  \w     69.00 109.00   1.00    6.00    --  112.00-111.00-150.00   40
 22  \w     32.00  67.00   1.00    6.00    --  112.00 -94.00 120.00   35
 23  \w     63.00  96.00   1.00    6.00    --  112.00-111.00 -30.00   33
 24  \w    109.00 178.00   1.00    6.00    --  112.00 111.00 -90.00   69
 25  \w     30.00  64.00   1.00    6.00    --  112.00 -94.00 -30.00   34
 26  \w     98.00 174.00   1.00    6.00    --  112.00  45.00  30.00   76
 27  \w     59.00  85.00   1.00    6.00    --  112.00-111.00  60.00   26
 28  \w    104.00 171.00   1.00    6.00    --  112.00 111.00 120.00   67
 29  \w    107.00 177.00   1.00    6.00    --  112.00  45.00   0.00   70
 30  \w     39.00 106.00   1.00    6.00    --  112.00 -45.00 120.00   67
 31  \w     73.00  99.00   1.00    6.00    --  112.00-111.00-120.00   26
 32  \w    110.00 150.00   1.00    6.00    --  112.00  77.00 -90.00   40
 33  \w     46.00 109.00   1.00    6.00    --  112.00-111.00   0.00   63
 34  \w     37.00  62.00   1.00    6.00    --  112.00-111.00  90.00   25
 35  \w     65.00 106.00   1.00    6.00    --  112.00-111.00  90.00   41
 36  \w    103.00 128.00   1.00    6.00    --  112.00  61.00-180.00   25
 37  \w     82.00 107.00   1.00    6.00    --  112.00 -94.00 120.00   25
 38  \w     77.00 108.00   1.00    6.00    --  112.00-111.00  30.00   31
 39  \w     42.00 109.00   1.00    6.00    --  112.00-111.00 -90.00   67
 40  \w    125.00 165.00   1.00    6.00    --  112.00 111.00 150.00   40
 41  \w    106.00 152.00   1.00    6.00    --  112.00  77.00 120.00   46
;
_diffrn_measurement_device 'four-circle diffractometer'
_diffrn_measurement_device_type 'SuperNova, Dual, Cu at home/near, Atlas'
_diffrn_measurement_method '\w scans'
_diffrn_orient_matrix_type 'CrysAlisPro convention (1999,Acta A55,543-557)'
_diffrn_orient_matrix_UB_11 -0.0145070000
_diffrn_orient_matrix_UB_12 -0.0808125000
_diffrn_orient_matrix_UB_13 0.0283651000
_diffrn_orient_matrix_UB_21 -0.2124182000
_diffrn_orient_matrix_UB_22 0.0136544000
_diffrn_orient_matrix_UB_23 0.0563713000
_diffrn_orient_matrix_UB_31 -0.1377147000
_diffrn_orient_matrix_UB_32 -0.0125896000
_diffrn_orient_matrix_UB_33 -0.1211002000
_diffrn_radiation_monochromator mirror
_diffrn_radiation_probe x-ray
_diffrn_radiation_type 'Cu K\a'
_diffrn_radiation_wavelength 1.54184
_diffrn_reflns_av_R_equivalents 0.0266
_diffrn_reflns_av_unetI/netI 0.0172
_diffrn_reflns_Laue_measured_fraction_full 1.000
_diffrn_reflns_Laue_measured_fraction_max 0.995
_diffrn_reflns_limit_h_max 7
_diffrn_reflns_limit_h_min -7
_diffrn_reflns_limit_k_max 23
_diffrn_reflns_limit_k_min -23
_diffrn_reflns_limit_l_max 10
_diffrn_reflns_limit_l_min -14
_diffrn_reflns_number 14068
_diffrn_reflns_point_group_measured_fraction_full 1.000
_diffrn_reflns_point_group_measured_fraction_max 0.995
_diffrn_reflns_theta_full 67.684
_diffrn_reflns_theta_max 76.661
_diffrn_reflns_theta_min 4.585
_diffrn_source 'micro-focus sealed X-ray tube'
_diffrn_source_type 'SuperNova (Cu) X-ray Source'
_exptl_absorpt_coefficient_mu 0.823
_exptl_absorpt_correction_T_max 1.000
_exptl_absorpt_correction_T_min 0.503
_exptl_absorpt_correction_type gaussian
_exptl_absorpt_process_details
;
CrysAlisPro 1.171.40.84a (Rigaku Oxford Diffraction, 2020)
Numerical absorption correction based on gaussian integration over
a multifaceted crystal model.
Empirical absorption correction using spherical harmonics,
implemented in SCALE3 ABSPACK scaling algorithm.
;
_exptl_crystal_colour 'clear pale colourless'
_exptl_crystal_density_diffrn 1.378
_exptl_crystal_description prism
_exptl_crystal_F_000 552
_exptl_crystal_size_max 0.609
_exptl_crystal_size_mid 0.105
_exptl_crystal_size_min 0.083
_refine_diff_density_max 0.221
_refine_diff_density_min -0.173
_refine_diff_density_rms 0.034
_refine_ls_extinction_coef 0.0020(4)
_refine_ls_extinction_expression Fc^*^=kFc[1+0.001xFc^2^\l^3^/sin(2\q)]^-1/4^
_refine_ls_extinction_method 'SHELXL-2018/3 (Sheldrick 2018)'
_refine_ls_goodness_of_fit_ref 1.035
_refine_ls_hydrogen_treatment refall
_refine_ls_matrix_type full
_refine_ls_number_parameters 226
_refine_ls_number_reflns 2685
_refine_ls_number_restraints 0
_refine_ls_restrained_S_all 1.035
_refine_ls_R_factor_all 0.0369
_refine_ls_R_factor_gt 0.0328
_refine_ls_shift/su_max 0.001
_refine_ls_shift/su_mean 0.000
_refine_ls_structure_factor_coef Fsqd
_refine_ls_weighting_details 'w=1/[\s^2^(Fo^2^)+(0.0524P)^2^+0.1936P] where P=(Fo^2^+2Fc^2^)/3'
_refine_ls_weighting_scheme calc
_refine_ls_wR_factor_gt 0.0881
_refine_ls_wR_factor_ref 0.0920
_reflns_Friedel_coverage 0.000
_reflns_number_gt 2402
_reflns_number_total 2685
_reflns_threshold_expression 'I > 2\s(I)'
_cod_data_source_file d1sc02583j2.cif
_cod_data_source_block jft-r263
_cod_original_cell_volume 1283.32(6)
_cod_database_code 1563158
_shelx_shelxl_version_number 2018/3
_chemical_oxdiff_formula 'C17 H11 O2 F1'
_shelx_space_group_comment
;
The symmetry employed for this shelxl refinement is uniquely defined
by the following loop, which should always be used as a source of
symmetry information in preference to the above space-group names.
They are only intended as comments.
;
_shelx_estimated_absorpt_t_max 0.935
_shelx_estimated_absorpt_t_min 0.634
_reflns_odcompleteness_completeness 99.93
_reflns_odcompleteness_iscentric 1
_reflns_odcompleteness_theta 74.33
_olex2_refinement_description
;
;
_olex2_submission_special_instructions 'No special instructions were received'
_oxdiff_exptl_absorpt_empirical_details
;
Empirical correction (ABSPACK) includes:
- Absorption correction using spherical harmonics
- Frame scaling
- Detector area scaling
- B-factor correction
;
_oxdiff_exptl_absorpt_empirical_full_max 2.092
_oxdiff_exptl_absorpt_empirical_full_min 0.679

loop_
_space_group_symop_operation_xyz
'x, y, z'
'-x+1/2, y+1/2, -z+1/2'
'-x, -y, -z'
'x-1/2, -y-1/2, z-1/2'

loop_
_atom_site_label
_atom_site_type_symbol
_atom_site_fract_x
_atom_site_fract_y
_atom_site_fract_z
_atom_site_U_iso_or_equiv
_atom_site_adp_type
_atom_site_occupancy
_atom_site_site_symmetry_order
_atom_site_calc_flag
_atom_site_refinement_flags_posn
_atom_site_refinement_flags_adp
_atom_site_refinement_flags_occupancy
_atom_site_disorder_assembly
_atom_site_disorder_group
F1 F 0.48244(15) 0.92757(4) 0.55558(7) 0.0491(2) Uani 1 1 d . . . . .
O1 O 0.62955(14) 0.83856(4) 0.66147(7) 0.0382(2) Uani 1 1 d . . . . .
O2 O 0.80297(14) 0.75240(5) 0.77076(7) 0.0431(2) Uani 1 1 d . . . . .
C1 C 0.4630(2) 0.85839(6) 0.58163(10) 0.0363(2) Uani 1 1 d . . . . .
C2 C 0.64235(18) 0.76687(6) 0.70285(9) 0.0332(2) Uani 1 1 d . . . . .
C3 C 0.46214(16) 0.71940(6) 0.65874(8) 0.0289(2) Uani 1 1 d . . . . .
C4 C 0.30168(16) 0.74254(6) 0.57188(8) 0.0282(2) Uani 1 1 d . . . . .
C5 C 0.30234(19) 0.81620(6) 0.53242(9) 0.0339(2) Uani 1 1 d . . . . .
H5 H 0.197(2) 0.8349(8) 0.4713(13) 0.039(4) Uiso 1 1 d . . . . .
C6 C 0.46717(16) 0.64785(6) 0.71713(8) 0.0293(2) Uani 1 1 d . . . . .
C7 C 0.64714(18) 0.60188(7) 0.71694(9) 0.0354(2) Uani 1 1 d . . . . .
H7 H 0.770(3) 0.6162(8) 0.6756(14) 0.046(4) Uiso 1 1 d . . . . .
C8 C 0.6516(2) 0.53631(7) 0.77589(10) 0.0413(3) Uani 1 1 d . . . . .
H8 H 0.778(3) 0.5043(9) 0.7770(15) 0.058(5) Uiso 1 1 d . . . . .
C9 C 0.4777(2) 0.51623(7) 0.83620(10) 0.0420(3) Uani 1 1 d . . . . .
H9 H 0.485(3) 0.4706(9) 0.8800(15) 0.051(4) Uiso 1 1 d . . . . .
C10 C 0.2980(2) 0.56168(7) 0.83641(10) 0.0399(3) Uani 1 1 d . . . . .
H10 H 0.173(3) 0.5475(9) 0.8771(15) 0.052(4) Uiso 1 1 d . . . . .
C11 C 0.29193(18) 0.62725(6) 0.77736(9) 0.0328(2) Uani 1 1 d . . . . .
H11 H 0.162(3) 0.6600(8) 0.7757(13) 0.041(4) Uiso 1 1 d . . . . .
C12 C 0.12709(16) 0.69502(6) 0.51209(8) 0.0278(2) Uani 1 1 d . . . . .
C13 C -0.08246(17) 0.72297(6) 0.47637(9) 0.0328(2) Uani 1 1 d . . . . .
H13 H -0.116(2) 0.7721(8) 0.4941(13) 0.036(3) Uiso 1 1 d . . . . .
C14 C -0.24538(19) 0.68061(8) 0.41438(10) 0.0410(3) Uani 1 1 d . . . . .
H14 H -0.387(3) 0.7013(10) 0.3887(16) 0.058(5) Uiso 1 1 d . . . . .
C15 C -0.2001(2) 0.61016(8) 0.38721(10) 0.0433(3) Uani 1 1 d . . . . .
H15 H -0.313(3) 0.5796(9) 0.3437(15) 0.054(4) Uiso 1 1 d . . . . .
C16 C 0.0079(2) 0.58183(7) 0.42074(10) 0.0385(3) Uani 1 1 d . . . . .
H16 H 0.042(3) 0.5322(9) 0.4009(14) 0.049(4) Uiso 1 1 d . . . . .
C17 C 0.17098(18) 0.62397(6) 0.48281(9) 0.0317(2) Uani 1 1 d . . . . .
H17 H 0.319(2) 0.6042(8) 0.5041(12) 0.036(3) Uiso 1 1 d . . . . .

loop_
_atom_site_aniso_label
_atom_site_aniso_U_11
_atom_site_aniso_U_22
_atom_site_aniso_U_33
_atom_site_aniso_U_23
_atom_site_aniso_U_13
_atom_site_aniso_U_12
F1 0.0685(5) 0.0300(4) 0.0503(4) -0.0030(3) 0.0138(4) -0.0110(3)
O1 0.0408(4) 0.0389(4) 0.0353(4) -0.0071(3) 0.0058(3) -0.0120(3)
O2 0.0325(4) 0.0593(6) 0.0355(4) -0.0041(4) -0.0038(3) -0.0099(4)
C1 0.0474(6) 0.0302(5) 0.0329(5) -0.0032(4) 0.0112(4) -0.0049(4)
C2 0.0317(5) 0.0414(6) 0.0267(5) -0.0044(4) 0.0048(4) -0.0068(4)
C3 0.0270(5) 0.0343(5) 0.0256(4) -0.0024(4) 0.0034(4) -0.0027(4)
C4 0.0290(5) 0.0307(5) 0.0252(4) -0.0026(4) 0.0045(4) 0.0000(4)
C5 0.0405(6) 0.0314(5) 0.0297(5) -0.0010(4) 0.0039(4) 0.0000(4)
C6 0.0275(5) 0.0356(5) 0.0235(4) -0.0011(4) -0.0021(3) -0.0012(4)
C7 0.0304(5) 0.0449(6) 0.0301(5) 0.0015(4) 0.0006(4) 0.0034(4)
C8 0.0427(6) 0.0438(6) 0.0351(5) 0.0017(5) -0.0041(5) 0.0098(5)
C9 0.0558(7) 0.0374(6) 0.0308(5) 0.0036(4) -0.0024(5) -0.0009(5)
C10 0.0456(6) 0.0422(6) 0.0326(5) 0.0005(5) 0.0071(4) -0.0087(5)
C11 0.0309(5) 0.0376(5) 0.0298(5) -0.0018(4) 0.0030(4) -0.0031(4)
C12 0.0273(5) 0.0329(5) 0.0230(4) 0.0013(4) 0.0017(3) -0.0001(4)
C13 0.0294(5) 0.0405(6) 0.0282(5) 0.0039(4) 0.0029(4) 0.0041(4)
C14 0.0271(5) 0.0631(8) 0.0315(5) 0.0061(5) -0.0013(4) -0.0022(5)
C15 0.0380(6) 0.0600(8) 0.0305(5) -0.0034(5) -0.0017(4) -0.0168(5)
C16 0.0462(6) 0.0385(6) 0.0306(5) -0.0050(4) 0.0037(4) -0.0086(5)
C17 0.0323(5) 0.0341(5) 0.0280(5) -0.0012(4) 0.0009(4) -0.0012(4)

loop_
_atom_type_symbol
_atom_type_description
_atom_type_scat_dispersion_real
_atom_type_scat_dispersion_imag
_atom_type_scat_source
C C 0.0181 0.0091 'International Tables Vol C Tables 4.2.6.8 and 6.1.1.4'
H H 0.0000 0.0000 'International Tables Vol C Tables 4.2.6.8 and 6.1.1.4'
F F 0.0727 0.0534 'International Tables Vol C Tables 4.2.6.8 and 6.1.1.4'
O O 0.0492 0.0322 'International Tables Vol C Tables 4.2.6.8 and 6.1.1.4'

loop_
_exptl_crystal_face_index_h
_exptl_crystal_face_index_k
_exptl_crystal_face_index_l
_exptl_crystal_face_perp_dist
0 1 2 0.0491
-2 1 0 0.3084
0 -10 -4 0.0610
0 9 5 0.0417
0 12 0 0.0415
0 -12 0 0.0415
0 0 -7 0.0557
0 0 7 0.0484
2 3 -6 0.1679
-3 -5 3 0.2659
-1 5 2 0.1530
0 -1 1 0.0441
0 1 -1 0.0498
3 -5 0 0.2423

loop_
_geom_angle_atom_site_label_1
_geom_angle_atom_site_label_2
_geom_angle_atom_site_label_3
_geom_angle
_geom_angle_site_symmetry_1
_geom_angle_site_symmetry_3
_geom_angle_publ_flag
C1 O1 C2 119.66(8) . . ?
F1 C1 O1 109.74(10) . . ?
C5 C1 F1 124.10(11) . . ?
C5 C1 O1 126.14(11) . . ?
O1 C2 C3 116.72(9) . . ?
O2 C2 O1 115.59(10) . . ?
O2 C2 C3 127.70(11) . . ?
C2 C3 C6 114.62(9) . . ?
C4 C3 C2 120.23(10) . . ?
C4 C3 C6 125.13(9) . . ?
C3 C4 C5 119.48(9) . . ?
C3 C4 C12 123.61(9) . . ?
C5 C4 C12 116.88(9) . . ?
C1 C5 C4 117.45(10) . . ?
C7 C6 C3 121.38(10) . . ?
C7 C6 C11 119.21(10) . . ?
C11 C6 C3 119.37(10) . . ?
C8 C7 C6 120.33(11) . . ?
C9 C8 C7 120.27(11) . . ?
C10 C9 C8 119.63(11) . . ?
C9 C10 C11 120.46(11) . . ?
C10 C11 C6 120.10(11) . . ?
C13 C12 C4 119.68(9) . . ?
C17 C12 C4 121.52(9) . . ?
C17 C12 C13 118.64(10) . . ?
C14 C13 C12 120.77(11) . . ?
C15 C14 C13 119.89(11) . . ?
C14 C15 C16 120.07(10) . . ?
C15 C16 C17 120.18(11) . . ?
C16 C17 C12 120.43(10) . . ?

loop_
_geom_bond_atom_site_label_1
_geom_bond_atom_site_label_2
_geom_bond_distance
_geom_bond_site_symmetry_2
_geom_bond_publ_flag
F1 C1 1.3280(13) . ?
O1 C1 1.3305(15) . ?
O1 C2 1.4119(14) . ?
O2 C2 1.2030(14) . ?
C1 C5 1.3259(16) . ?
C2 C3 1.4523(14) . ?
C3 C4 1.3728(14) . ?
C3 C6 1.4847(14) . ?
C4 C5 1.4407(14) . ?
C4 C12 1.4846(14) . ?
C6 C7 1.3944(15) . ?
C6 C11 1.3959(15) . ?
C7 C8 1.3892(17) . ?
C8 C9 1.387(2) . ?
C9 C10 1.3870(19) . ?
C10 C11 1.3894(16) . ?
C12 C13 1.3968(14) . ?
C12 C17 1.3959(15) . ?
C13 C14 1.3917(16) . ?
C14 C15 1.381(2) . ?
C15 C16 1.3872(18) . ?
C16 C17 1.3901(15) . ?

loop_
_geom_torsion_atom_site_label_1
_geom_torsion_atom_site_label_2
_geom_torsion_atom_site_label_3
_geom_torsion_atom_site_label_4
_geom_torsion
_geom_torsion_site_symmetry_1
_geom_torsion_site_symmetry_2
_geom_torsion_site_symmetry_3
_geom_torsion_site_symmetry_4
_geom_torsion_publ_flag
F1 C1 C5 C4 -178.81(10) . . . . ?
O1 C1 C5 C4 2.62(18) . . . . ?
O1 C2 C3 C4 6.55(14) . . . . ?
O1 C2 C3 C6 -171.92(8) . . . . ?
O2 C2 C3 C4 -173.27(11) . . . . ?
O2 C2 C3 C6 8.27(16) . . . . ?
C1 O1 C2 O2 176.73(10) . . . . ?
C1 O1 C2 C3 -3.10(14) . . . . ?
C2 O1 C1 F1 179.78(9) . . . . ?
C2 O1 C1 C5 -1.49(17) . . . . ?
C2 C3 C4 C5 -5.57(15) . . . . ?
C2 C3 C4 C12 172.59(9) . . . . ?
C2 C3 C6 C7 -58.04(13) . . . . ?
C2 C3 C6 C11 119.48(10) . . . . ?
C3 C4 C5 C1 1.06(15) . . . . ?
C3 C4 C12 C13 146.16(10) . . . . ?
C3 C4 C12 C17 -38.48(15) . . . . ?
C3 C6 C7 C8 177.63(10) . . . . ?
C3 C6 C11 C10 -177.48(9) . . . . ?
C4 C3 C6 C7 123.58(12) . . . . ?
C4 C3 C6 C11 -58.89(14) . . . . ?
C4 C12 C13 C14 176.44(10) . . . . ?
C4 C12 C17 C16 -176.26(10) . . . . ?
C5 C4 C12 C13 -35.64(14) . . . . ?
C5 C4 C12 C17 139.72(10) . . . . ?
C6 C3 C4 C5 172.72(9) . . . . ?
C6 C3 C4 C12 -9.12(16) . . . . ?
C6 C7 C8 C9 -0.47(17) . . . . ?
C7 C6 C11 C10 0.11(15) . . . . ?
C7 C8 C9 C10 0.63(18) . . . . ?
C8 C9 C10 C11 -0.43(18) . . . . ?
C9 C10 C11 C6 0.06(17) . . . . ?
C11 C6 C7 C8 0.10(16) . . . . ?
C12 C4 C5 C1 -177.22(10) . . . . ?
C12 C13 C14 C15 -0.26(17) . . . . ?
C13 C12 C17 C16 -0.86(15) . . . . ?
C13 C14 C15 C16 -0.54(18) . . . . ?
C14 C15 C16 C17 0.64(18) . . . . ?
C15 C16 C17 C12 0.08(17) . . . . ?
C17 C12 C13 C14 0.95(15) . . . . ?

loop_
_exptl_oxdiff_crystal_face_indexfrac_h
_exptl_oxdiff_crystal_face_indexfrac_k
_exptl_oxdiff_crystal_face_indexfrac_l
_exptl_oxdiff_crystal_face_x
_exptl_oxdiff_crystal_face_y
_exptl_oxdiff_crystal_face_z
0.0001 0.9995 1.9997 -0.0240 0.1264 -0.2548
-2.0002 1.0008 0.0015 -0.0518 0.4386 0.2627
0.2658 -10.0498 -4.0786 0.6926 -0.4236 0.5838
0.0916 9.1768 4.7262 -0.6089 0.3723 -0.7005
0.1252 12.0517 -0.1669 -0.9805 0.1286 -0.1488
-0.1252 -12.0517 0.1669 0.9805 -0.1286 0.1488
-0.0544 0.4355 -7.3051 -0.2416 -0.3943 0.8867
0.0399 -0.4545 7.3083 0.2435 0.3973 -0.8848
2.1579 3.2328 -6.3245 -0.4719 -0.7707 0.4280
-3.3865 -4.6208 3.3892 0.5187 0.8473 0.1141
-0.9995 5.0000 2.0002 -0.3328 0.3933 -0.1675
-0.0002 -1.0003 1.0000 0.1092 0.0428 -0.1085
0.0002 1.0003 -1.0000 -0.1092 -0.0428 0.1085
2.9998 -5.0013 -0.0020 0.3606 -0.7056 -0.3499
